data_4328953
loop_
_publ_author_name
'Yu-Chun Chuang'
'Chi-Tsun Liu'
'Chou-Fu Sheu'
'Wei-Lun Ho'
'Gene-Hsiang Lee'
'Chih-Cheh Wang'
'Yu Wang'

_publ_section_title
;
 New Iron(II) Spin Crossover Coordination Polymers [Fe(\m-atrz)3]X2.2H2O
 (X = ClO4-, BF4-) and [Fe(\m-atrz)(\m-pyz)(NCS)2].4H2O with an
 Interesting Solvent Effect
;
_journal_name_full 'Inorganic Chemistry'
_journal_page_first 4663
_journal_page_last 4671
_journal_paper_doi 10.1021/ic202626c
_journal_volume 51
_journal_year 2012
_chemical_formula_sum 'C12 H16 B2 F8 Fe N24 O2'
_chemical_formula_weight 757.96
_chemical_name_systematic
; 
 ? 
;
_space_group_IT_number 14
_symmetry_cell_setting monoclinic
_symmetry_space_group_name_Hall '-P 2yn'
_symmetry_space_group_name_H-M 'P 1 21/n 1'
_atom_sites_solution_hydrogens geom
_atom_sites_solution_primary direct
_atom_sites_solution_secondary difmap
_audit_creation_method SHELXL-97
_cell_angle_alpha 90.00
_cell_angle_beta 93.382(2)
_cell_angle_gamma 90.00
_cell_formula_units_Z 2
_cell_length_a 8.0112(2)
_cell_length_b 19.4392(8)
_cell_length_c 8.9648(3)
_cell_measurement_temperature 150(2)
_cell_volume 1393.67(8)
_computing_cell_refinement DENZO-SMN
_computing_data_collection 'NONIUS COLLECT'
_computing_data_reduction DENZO-SMN
_computing_molecular_graphics 'Bruker SHELXTL'
_computing_publication_material 'Bruker SHELXTL'
_computing_structure_refinement 'SHELXL-97 (Sheldrick, 1997)'
_computing_structure_solution 'SHELXS-97 (Sheldrick, 1990)'
_diffrn_ambient_temperature 150(2)
_diffrn_measured_fraction_theta_full 0.993
_diffrn_measured_fraction_theta_max 0.993
_diffrn_measurement_device_type 'NONIUS KappaCCD'
_diffrn_measurement_method '\w scans'
_diffrn_radiation_monochromator graphite
_diffrn_radiation_source 'fine-focus sealed tube'
_diffrn_radiation_type MoK\a
_diffrn_radiation_wavelength 0.71073
_diffrn_reflns_av_R_equivalents 0.0570
_diffrn_reflns_av_sigmaI/netI 0.0491
_diffrn_reflns_limit_h_max 10
_diffrn_reflns_limit_h_min -10
_diffrn_reflns_limit_k_max 24
_diffrn_reflns_limit_k_min -25
_diffrn_reflns_limit_l_max 11
_diffrn_reflns_limit_l_min -9
_diffrn_reflns_number 14394
_diffrn_reflns_theta_full 27.50
_diffrn_reflns_theta_max 27.50
_diffrn_reflns_theta_min 2.10
_exptl_absorpt_coefficient_mu 0.660
_exptl_absorpt_correction_T_max 0.9678
_exptl_absorpt_correction_T_min 0.9491
_exptl_absorpt_correction_type multi-scan
_exptl_absorpt_process_details SORTAV
_exptl_crystal_colour orange-red
_exptl_crystal_density_diffrn 1.806
_exptl_crystal_description block
_exptl_crystal_F_000 760
_exptl_crystal_size_max 0.08
_exptl_crystal_size_mid 0.08
_exptl_crystal_size_min 0.05
_refine_diff_density_max 0.530
_refine_diff_density_min -0.490
_refine_diff_density_rms 0.071
_refine_ls_extinction_method none
_refine_ls_goodness_of_fit_ref 1.022
_refine_ls_hydrogen_treatment mixed
_refine_ls_matrix_type full
_refine_ls_number_parameters 255
_refine_ls_number_reflns 3175
_refine_ls_number_restraints 1
_refine_ls_restrained_S_all 1.022
_refine_ls_R_factor_all 0.0813
_refine_ls_R_factor_gt 0.0409
_refine_ls_shift/su_max 0.100
_refine_ls_shift/su_mean 0.006
_refine_ls_structure_factor_coef Fsqd
_refine_ls_weighting_details 'calc w=1/[\s^2^(Fo^2^)+(0.0560P)^2^+0.3493P] where P=(Fo^2^+2Fc^2^)/3'
_refine_ls_weighting_scheme calc
_refine_ls_wR_factor_gt 0.0968
_refine_ls_wR_factor_ref 0.1140
_reflns_number_gt 1971
_reflns_number_total 3175
_reflns_threshold_expression >2sigma(I)
_cod_data_source_file ic202626c_si_002_4.cif
_cod_data_source_block CCDC-855740
_cod_database_code 4328953

loop_
_symmetry_equiv_pos_as_xyz
'x, y, z'
'-x+1/2, y+1/2, -z+1/2'
'-x, -y, -z'
'x-1/2, -y-1/2, z-1/2'

loop_
_atom_site_label
_atom_site_type_symbol
_atom_site_fract_x
_atom_site_fract_y
_atom_site_fract_z
_atom_site_U_iso_or_equiv
_atom_site_adp_type
_atom_site_occupancy
_atom_site_symmetry_multiplicity
_atom_site_calc_flag
_atom_site_refinement_flags
Fe1 Fe 0.0000 0.0000 1.0000 0.01592(15) Uani 1 2 d S
F1 F 0.7696(3) 0.14643(10) 0.5140(2) 0.0736(7) Uani 1 1 d .
F2 F 0.6467(3) 0.24912(8) 0.5519(2) 0.0567(5) Uani 1 1 d .
F3 F 0.70410(19) 0.17761(9) 0.74684(19) 0.0458(5) Uani 1 1 d .
F4 F 0.4984(3) 0.15104(10) 0.5719(2) 0.0566(5) Uani 1 1 d .
B1 B 0.6563(5) 0.18127(18) 0.5946(4) 0.0399(8) Uani 1 1 d .
C1 C -0.3092(3) -0.00086(12) 0.7855(3) 0.0192(5) Uani 1 1 d .
C2 C -0.1907(3) -0.00449(13) 0.5714(3) 0.0233(5) Uani 1 1 d .
C3 C 0.4237(3) 0.36960(12) 0.6487(3) 0.0223(6) Uani 1 1 d .
C4 C 0.1514(3) 0.36417(13) 0.6380(3) 0.0257(6) Uani 1 1 d .
C5 C 0.0776(3) 0.12564(13) 0.8308(3) 0.0222(6) Uani 1 1 d .
C6 C 0.3475(3) 0.13674(13) 0.8654(3) 0.0246(6) Uani 1 1 d .
N1 N -0.1473(2) -0.00197(10) 0.8128(2) 0.0181(4) Uani 1 1 d .
N2 N -0.0716(2) -0.00444(10) 0.6756(2) 0.0227(4) Uani 1 1 d .
N3 N -0.3424(2) -0.00226(10) 0.6345(2) 0.0195(4) Uani 1 1 d .
N4 N -0.5024(2) -0.00049(10) 0.5690(2) 0.0209(4) Uani 1 1 d .
N5 N 0.1334(2) 0.07309(10) 0.9088(2) 0.0191(4) Uani 1 1 d .
N6 N 0.3070(2) 0.07955(10) 0.9294(2) 0.0242(5) Uani 1 1 d .
N7 N 0.2078(2) 0.16702(10) 0.8004(2) 0.0228(5) Uani 1 1 d .
N8 N 0.1834(3) 0.23147(10) 0.7358(2) 0.0240(5) Uani 1 1 d .
N9 N 0.3654(2) 0.42559(10) 0.5853(2) 0.0187(4) Uani 1 1 d .
N10 N 0.1906(2) 0.42259(10) 0.5796(2) 0.0238(5) Uani 1 1 d .
N11 N 0.2939(2) 0.32858(10) 0.6814(2) 0.0223(5) Uani 1 1 d .
N12 N 0.3168(3) 0.26386(10) 0.7442(2) 0.0241(5) Uani 1 1 d .
O1 O 0.8020(3) 0.33189(13) 0.7992(3) 0.0504(6) Uani 1 1 d D
H1 H -0.388(3) 0.0010(11) 0.856(3) 0.017(6) Uiso 1 1 d .
H2 H -0.170(3) -0.0058(12) 0.472(4) 0.031(7) Uiso 1 1 d .
H3 H 0.534(3) 0.3580(13) 0.668(3) 0.019(7) Uiso 1 1 d .
H4 H 0.043(3) 0.3468(14) 0.650(3) 0.028(7) Uiso 1 1 d .
H5 H -0.027(3) 0.1364(14) 0.802(3) 0.025(7) Uiso 1 1 d .
H6 H 0.460(3) 0.1542(14) 0.860(3) 0.027(7) Uiso 1 1 d .
H1B H 0.865(5) 0.3342(19) 0.897(4) 0.075(12) Uiso 1 1 d .
H1A H 0.770(6) 0.2904(13) 0.788(6) 0.12(2) Uiso 1 1 d D

loop_
_atom_site_aniso_label
_atom_site_aniso_U_11
_atom_site_aniso_U_22
_atom_site_aniso_U_33
_atom_site_aniso_U_23
_atom_site_aniso_U_13
_atom_site_aniso_U_12
Fe1 0.0157(2) 0.0156(2) 0.0166(2) 0.0003(2) 0.00240(17) -0.0002(2)
F1 0.0976(16) 0.0526(12) 0.0762(14) 0.0136(11) 0.0524(13) 0.0292(12)
F2 0.0878(15) 0.0330(10) 0.0515(11) 0.0086(8) 0.0227(10) 0.0098(10)
F3 0.0321(9) 0.0635(12) 0.0418(9) 0.0165(9) 0.0032(7) 0.0043(8)
F4 0.0644(13) 0.0577(12) 0.0470(11) -0.0064(9) -0.0036(9) -0.0035(11)
B1 0.050(2) 0.0326(18) 0.0386(19) 0.0063(15) 0.0137(16) 0.0070(17)
C1 0.0193(11) 0.0196(11) 0.0188(11) -0.0007(11) 0.0024(9) -0.0011(11)
C2 0.0209(12) 0.0295(14) 0.0195(11) -0.0001(11) 0.0029(9) 0.0002(12)
C3 0.0182(14) 0.0203(14) 0.0287(14) 0.0042(11) 0.0050(11) 0.0007(11)
C4 0.0198(14) 0.0235(14) 0.0337(14) 0.0044(11) 0.0011(11) -0.0007(12)
C5 0.0188(14) 0.0238(14) 0.0243(13) 0.0012(11) 0.0027(11) -0.0001(11)
C6 0.0182(14) 0.0265(15) 0.0292(13) 0.0054(11) 0.0015(11) -0.0034(12)
N1 0.0177(9) 0.0178(10) 0.0192(9) -0.0006(9) 0.0046(7) -0.0003(9)
N2 0.0203(10) 0.0307(11) 0.0176(9) -0.0014(9) 0.0043(8) 0.0007(10)
N3 0.0163(9) 0.0246(10) 0.0176(9) -0.0004(9) 0.0011(7) 0.0010(10)
N4 0.0195(9) 0.0227(10) 0.0205(9) 0.0011(10) 0.0007(8) -0.0001(9)
N5 0.0167(10) 0.0199(11) 0.0208(10) -0.0011(8) 0.0014(8) -0.0007(8)
N6 0.0158(11) 0.0267(12) 0.0303(11) 0.0060(9) 0.0027(9) -0.0019(9)
N7 0.0219(11) 0.0205(11) 0.0261(11) 0.0060(9) 0.0022(9) -0.0010(9)
N8 0.0242(11) 0.0196(11) 0.0283(11) 0.0055(9) 0.0037(9) -0.0033(10)
N9 0.0158(10) 0.0218(11) 0.0186(10) -0.0010(8) 0.0022(8) -0.0009(8)
N10 0.0184(11) 0.0224(12) 0.0308(12) 0.0042(9) 0.0028(9) -0.0010(9)
N11 0.0202(11) 0.0199(11) 0.0270(10) 0.0039(9) 0.0030(8) -0.0011(9)
N12 0.0280(12) 0.0190(11) 0.0257(11) 0.0065(9) 0.0035(9) -0.0001(10)
O1 0.0412(13) 0.0482(16) 0.0613(16) 0.0052(12) -0.0010(11) -0.0004(11)

loop_
_atom_type_symbol
_atom_type_description
_atom_type_scat_dispersion_real
_atom_type_scat_dispersion_imag
_atom_type_scat_source
C C 0.0033 0.0016 'International Tables Vol C Tables 4.2.6.8 and 6.1.1.4'
H H 0.0000 0.0000 'International Tables Vol C Tables 4.2.6.8 and 6.1.1.4'
B B 0.0013 0.0007 'International Tables Vol C Tables 4.2.6.8 and 6.1.1.4'
N N 0.0061 0.0033 'International Tables Vol C Tables 4.2.6.8 and 6.1.1.4'
O O 0.0106 0.0060 'International Tables Vol C Tables 4.2.6.8 and 6.1.1.4'
F F 0.0171 0.0103 'International Tables Vol C Tables 4.2.6.8 and 6.1.1.4'
Fe Fe 0.3463 0.8444 'International Tables Vol C Tables 4.2.6.8 and 6.1.1.4'

loop_
_geom_angle_atom_site_label_1
_geom_angle_atom_site_label_2
_geom_angle_atom_site_label_3
_geom_angle
_geom_angle_site_symmetry_1
_geom_angle_site_symmetry_3
N5 Fe1 N5 180.00(8) . 3_557
N5 Fe1 N9 87.42(8) . 4_566
N5 Fe1 N9 92.58(8) 3_557 4_566
N5 Fe1 N9 92.58(8) . 2_546
N5 Fe1 N9 87.42(8) 3_557 2_546
N9 Fe1 N9 180.0 4_566 2_546
N5 Fe1 N1 88.47(7) . .
N5 Fe1 N1 91.53(7) 3_557 .
N9 Fe1 N1 91.74(7) 4_566 .
N9 Fe1 N1 88.26(7) 2_546 .
N5 Fe1 N1 91.53(7) . 3_557
N5 Fe1 N1 88.47(7) 3_557 3_557
N9 Fe1 N1 88.26(7) 4_566 3_557
N9 Fe1 N1 91.74(7) 2_546 3_557
N1 Fe1 N1 180.0 . 3_557
F1 B1 F2 110.8(3) . .
F1 B1 F4 109.7(3) . .
F2 B1 F4 109.1(3) . .
F1 B1 F3 109.7(3) . .
F2 B1 F3 109.2(3) . .
F4 B1 F3 108.3(3) . .
N1 C1 N3 108.6(2) . .
N2 C2 N3 109.6(2) . .
N9 C3 N11 109.0(2) . .
N10 C4 N11 109.8(2) . .
N5 C5 N7 109.2(2) . .
N6 C6 N7 109.7(2) . .
C1 N1 N2 108.15(18) . .
C1 N1 Fe1 133.59(16) . .
N2 N1 Fe1 118.26(14) . .
C2 N2 N1 107.15(18) . .
C1 N3 C2 106.52(19) . .
C1 N3 N4 122.96(19) . .
C2 N3 N4 130.51(19) . .
N4 N4 N3 110.1(2) 3_456 .
C5 N5 N6 107.9(2) . .
C5 N5 Fe1 127.41(17) . .
N6 N5 Fe1 124.48(15) . .
C6 N6 N5 106.89(19) . .
C5 N7 C6 106.2(2) . .
C5 N7 N8 121.9(2) . .
C6 N7 N8 131.2(2) . .
N12 N8 N7 109.5(2) . .
C3 N9 N10 108.27(19) . .
C3 N9 Fe1 126.06(17) . 2_556
N10 N9 Fe1 125.57(15) . 2_556
C4 N10 N9 106.73(19) . .
C3 N11 C4 106.2(2) . .
C3 N11 N12 122.4(2) . .
C4 N11 N12 131.4(2) . .
N8 N12 N11 110.1(2) . .
N1 C1 H1 125.9(16) . .
N3 C1 H1 125.5(16) . .
N2 C2 H2 122.2(16) . .
N3 C2 H2 128.2(16) . .
N9 C3 H3 127.2(16) . .
N11 C3 H3 123.8(16) . .
N10 C4 H4 127.3(17) . .
N11 C4 H4 122.9(17) . .
N5 C5 H5 129.0(17) . .
N7 C5 H5 121.7(17) . .
N6 C6 H6 125.4(16) . .
N7 C6 H6 124.8(16) . .
H1B O1 H1A 106.4 . .

loop_
_geom_bond_atom_site_label_1
_geom_bond_atom_site_label_2
_geom_bond_distance
_geom_bond_site_symmetry_2
Fe1 N5 1.9829(19) .
Fe1 N5 1.9829(19) 3_557
Fe1 N9 1.9842(19) 4_566
Fe1 N9 1.9843(19) 2_546
Fe1 N1 1.9937(19) .
Fe1 N1 1.9937(19) 3_557
F1 B1 1.372(4) .
F2 B1 1.374(4) .
F3 B1 1.398(4) .
F4 B1 1.398(4) .
C1 N1 1.306(3) .
C1 N3 1.364(3) .
C2 N2 1.295(3) .
C2 N3 1.372(3) .
C3 N9 1.302(3) .
C3 N11 1.356(3) .
C4 N10 1.297(3) .
C4 N11 1.372(3) .
C5 N5 1.302(3) .
C5 N7 1.357(3) .
C6 N6 1.301(3) .
C6 N7 1.365(3) .
N1 N2 1.404(3) .
N3 N4 1.378(3) .
N4 N4 1.240(4) 3_456
N5 N6 1.398(3) .
N7 N8 1.389(3) .
N8 N12 1.239(3) .
N9 N10 1.399(3) .
N9 Fe1 1.9842(19) 2_556
N11 N12 1.386(3) .
C1 H1 0.92(4) .
C2 H2 0.92(4) .
C3 H3 0.92(3) .
C4 H4 0.94(4) .
C5 H5 0.89(4) .
C6 H6 0.97(3) .
O1 H1B 0.9873 .
O1 H1A 0.8502 .
